data_7115684
loop_
_publ_author_name
'Yafei Wang'
'Long Chen'
'Reda M. El-Shishtawy'
'Saadullah G. Aziz'
'Klaus Mullen'

_publ_section_title
;
 Synthesis and optophysical properties of dimeric aza-BODIPY dyes with a
 push-pull benzodipyrrolidone core
;
_journal_name_full Chem.Commun.
_journal_page_first 11540
_journal_paper_doi 10.1039/C4cc03759F
_journal_volume 50
_journal_year 2014
_chemical_formula_moiety 'C44 H42 B2 F6 N6 O2, 2(C H2 Cl2)'
_chemical_formula_sum 'C46 H46 B2 Cl4 F6 N6 O2'
_chemical_formula_weight 992.31
_chemical_name_systematic
; 
 ? 
;
_space_group_IT_number 14
_symmetry_cell_setting monoclinic
_symmetry_space_group_name_Hall '-P 2ybc'
_symmetry_space_group_name_H-M 'P 1 21/c 1'
_atom_sites_solution_hydrogens geom
_atom_sites_solution_primary direct
_atom_sites_solution_secondary difmap
_audit_creation_method SHELXL-97
_cell_angle_alpha 90.00
_cell_angle_beta 97.316(7)
_cell_angle_gamma 90.00
_cell_formula_units_Z 2
_cell_length_a 4.7273(4)
_cell_length_b 19.7110(10)
_cell_length_c 25.1808(19)
_cell_measurement_reflns_used 27380
_cell_measurement_temperature 193(2)
_cell_measurement_theta_max 66.56
_cell_measurement_theta_min 1.77
_cell_volume 2327.2(3)
_computing_cell_refinement 'STOE X-AREA'
_computing_data_collection 'STOE X-AREA'
_computing_data_reduction 'STOE X-RED'
_computing_molecular_graphics 'PLATON (Spek, 2009)'
_computing_publication_material 'PLATON (Spek, 2009)'
_computing_structure_refinement 'SHELXL-97 (Sheldrick, 2008)'
_computing_structure_solution 'SIR-97 (Altomare, 1999)'
_diffrn_ambient_temperature 193(2)
_diffrn_detector 'image plate (34 cm diameter)'
_diffrn_detector_area_resol_mean 6.67
_diffrn_detector_type STOE
_diffrn_measured_fraction_theta_full 0.974
_diffrn_measured_fraction_theta_max 0.974
_diffrn_measurement_device '2-circle goniometer'
_diffrn_measurement_device_type 'STOE IPDS 2T'
_diffrn_radiation_type CuK\a
_diffrn_radiation_wavelength 1.54178
_diffrn_reflns_av_R_equivalents 0.2707
_diffrn_reflns_av_sigmaI/netI 0.1175
_diffrn_reflns_limit_h_max 5
_diffrn_reflns_limit_h_min -5
_diffrn_reflns_limit_k_max 23
_diffrn_reflns_limit_k_min -23
_diffrn_reflns_limit_l_max 30
_diffrn_reflns_limit_l_min -29
_diffrn_reflns_number 29347
_diffrn_reflns_theta_full 67.98
_diffrn_reflns_theta_max 67.98
_diffrn_reflns_theta_min 2.86
_diffrn_source 'Incoatec microSource Cu'
_exptl_absorpt_coefficient_mu 2.908
_exptl_absorpt_correction_T_max 0.8007
_exptl_absorpt_correction_T_min 0.2743
_exptl_absorpt_correction_type multi-scan
_exptl_absorpt_process_details 'STOE X-RED'
_exptl_crystal_colour black
_exptl_crystal_density_diffrn 1.416
_exptl_crystal_density_method 'not measured'
_exptl_crystal_description needle
_exptl_crystal_F_000 1024
_exptl_crystal_size_max 0.60
_exptl_crystal_size_mid 0.08
_exptl_crystal_size_min 0.08
_refine_diff_density_max 0.623
_refine_diff_density_min -0.567
_refine_diff_density_rms 0.166
_refine_ls_extinction_coef 0.045(7)
_refine_ls_extinction_expression Fc^*^=kFc[1+0.001xFc^2^\l^3^/sin(2\q)]^-1/4^
_refine_ls_extinction_method SHELXL
_refine_ls_goodness_of_fit_ref 1.445
_refine_ls_hydrogen_treatment constr
_refine_ls_matrix_type full
_refine_ls_number_parameters 337
_refine_ls_number_reflns 4141
_refine_ls_number_restraints 0
_refine_ls_restrained_S_all 1.445
_refine_ls_R_factor_all 0.2451
_refine_ls_R_factor_gt 0.1847
_refine_ls_shift/su_max 0.000
_refine_ls_shift/su_mean 0.000
_refine_ls_structure_factor_coef Fsqd
_refine_ls_weighting_details 'calc w=1/[\s^2^(Fo^2^)+(0.2000P)^2^+0.0000P] where P=(Fo^2^+2Fc^2^)/3'
_refine_ls_weighting_scheme calc
_refine_ls_wR_factor_obs 0.4392
_refine_ls_wR_factor_ref 0.4790
_reflns_number_gt 1828
_reflns_number_total 4141
_reflns_threshold_expression >2\s(I)
_cod_data_source_file c4cc03759f2.cif
_cod_data_source_block yafei
_cod_original_sg_symbol_H-M 'P 21/c'
_cod_database_code 7115684

loop_
_symmetry_equiv_pos_as_xyz
'x, y, z'
'-x, y+1/2, -z+1/2'
'-x, -y, -z'
'x, -y-1/2, z-1/2'

loop_
_atom_site_label
_atom_site_type_symbol
_atom_site_fract_x
_atom_site_fract_y
_atom_site_fract_z
_atom_site_U_iso_or_equiv
_atom_site_adp_type
_atom_site_occupancy
_atom_site_symmetry_multiplicity
_atom_site_calc_flag
_atom_site_refinement_flags
_atom_site_disorder_assembly
_atom_site_disorder_group
N1 N -0.0599(19) 0.6607(4) 0.5721(3) 0.072(2) Uani 1 1 d . . .
C2 C 0.092(2) 0.6155(5) 0.5509(3) 0.065(2) Uani 1 1 d . . .
C3 C 0.115(2) 0.6071(5) 0.4932(4) 0.074(3) Uani 1 1 d . A .
C4 C 0.303(2) 0.5535(5) 0.4896(3) 0.066(2) Uani 1 1 d . . .
C5 C 0.403(2) 0.5301(4) 0.5431(4) 0.064(2) Uani 1 1 d . . .
N6 N 0.2703(18) 0.5695(4) 0.5798(3) 0.072(2) Uani 1 1 d . . .
B7 B 0.300(2) 0.5631(5) 0.6406(4) 0.068(3) Uani 1 1 d . . .
N8 N 0.1368(18) 0.6267(4) 0.6599(3) 0.071(2) Uani 1 1 d . . .
C8 C 0.591(2) 0.4792(5) 0.5547(4) 0.072(3) Uani 1 1 d . . .
H8 H 0.6512 0.4658 0.5906 0.086 Uiso 1 1 calc R . .
C9 C 0.156(2) 0.6350(6) 0.7156(4) 0.080(3) Uani 1 1 d . . .
H9 H 0.2762 0.6061 0.7387 0.096 Uiso 1 1 calc R . .
C10 C 0.003(2) 0.6838(5) 0.7366(4) 0.080(3) Uani 1 1 d . . .
H10 H 0.0261 0.6912 0.7742 0.096 Uiso 1 1 calc R . .
C11 C -0.189(2) 0.7236(6) 0.7028(4) 0.081(3) Uani 1 1 d . . .
H11 H -0.3069 0.7556 0.7177 0.098 Uiso 1 1 calc R . .
C12 C -0.205(2) 0.7163(5) 0.6494(4) 0.071(2) Uani 1 1 d . . .
C13 C -0.043(2) 0.6653(5) 0.6271(3) 0.068(2) Uani 1 1 d . . .
C14 C -0.032(2) 0.6501(5) 0.4518(4) 0.073(3) Uani 1 1 d . . .
C17 C -0.303(3) 0.7339(6) 0.3714(5) 0.098(4) Uani 1 1 d . . .
C15A C -0.121(11) 0.7171(14) 0.4643(10) 0.102(13) Uani 0.49(4) 1 d P A 1
H15A H -0.0996 0.7329 0.5002 0.123 Uiso 0.49(4) 1 calc PR A 1
C16A C -0.242(8) 0.7600(18) 0.4211(13) 0.101(10) Uani 0.49(4) 1 d P A 1
H16A H -0.2793 0.8065 0.4275 0.121 Uiso 0.49(4) 1 calc PR A 1
C19A C -0.213(7) 0.6687(15) 0.3592(12) 0.078(8) Uani 0.49(4) 1 d P A 1
H19A H -0.2334 0.6534 0.3232 0.094 Uiso 0.49(4) 1 calc PR A 1
C20A C -0.095(6) 0.6273(15) 0.3995(9) 0.071(7) Uani 0.49(4) 1 d P A 1
H20A H -0.0555 0.5814 0.3915 0.086 Uiso 0.49(4) 1 calc PR A 1
C15B C -0.284(6) 0.6865(17) 0.4590(10) 0.079(8) Uani 0.51(4) 1 d P A 2
H15B H -0.3700 0.6802 0.4907 0.095 Uiso 0.51(4) 1 calc PR A 2
C16B C -0.404(8) 0.7309(15) 0.4203(10) 0.089(9) Uani 0.51(4) 1 d P A 2
H16B H -0.5566 0.7594 0.4273 0.106 Uiso 0.51(4) 1 calc PR A 2
C18B C -0.087(12) 0.701(2) 0.3621(13) 0.132(17) Uani 0.51(4) 1 d P A 2
H18B H -0.0229 0.7050 0.3279 0.158 Uiso 0.51(4) 1 calc PR A 2
C19B C 0.070(9) 0.6574(17) 0.4028(9) 0.097(12) Uani 0.51(4) 1 d P A 2
H19B H 0.2379 0.6344 0.3958 0.117 Uiso 0.51(4) 1 calc PR A 2
F20 F -0.4291(19) 0.7739(4) 0.3319(3) 0.127(3) Uani 1 1 d . A .
F21 F 0.1761(13) 0.5041(3) 0.6573(2) 0.0802(18) Uani 1 1 d . . .
F22 F 0.5818(13) 0.5651(3) 0.6636(2) 0.0790(17) Uani 1 1 d . . .
O23 O -0.3846(15) 0.7512(3) 0.6117(3) 0.0768(19) Uani 1 1 d . . .
C24 C -0.546(2) 0.8061(5) 0.6318(5) 0.083(3) Uani 1 1 d . . .
H24A H -0.4154 0.8420 0.6477 0.099 Uiso 1 1 calc R . .
H24B H -0.6586 0.7891 0.6596 0.099 Uiso 1 1 calc R . .
C25 C -0.741(3) 0.8335(6) 0.5844(5) 0.100(4) Uani 1 1 d . . .
H25A H -0.8681 0.8680 0.5972 0.120 Uiso 1 1 calc R . .
H25B H -0.8613 0.7961 0.5680 0.120 Uiso 1 1 calc R . .
C26 C -0.579(3) 0.8656(7) 0.5413(6) 0.111(4) Uani 1 1 d . . .
H26A H -0.4471 0.8319 0.5288 0.133 Uiso 1 1 calc R . .
H26B H -0.4642 0.9045 0.5568 0.133 Uiso 1 1 calc R . .
C27 C -0.796(3) 0.8904(8) 0.4928(6) 0.124(5) Uani 1 1 d . . .
H27A H -0.9126 0.8513 0.4784 0.149 Uiso 1 1 calc R . .
H27B H -0.9255 0.9242 0.5059 0.149 Uiso 1 1 calc R . .
C28 C -0.657(3) 0.9212(9) 0.4489(7) 0.135(6) Uani 1 1 d . . .
H28A H -0.5231 0.8879 0.4364 0.162 Uiso 1 1 calc R . .
H28B H -0.5447 0.9611 0.4629 0.162 Uiso 1 1 calc R . .
C29 C -0.870(5) 0.9431(15) 0.4015(8) 0.214(13) Uani 1 1 d . . .
H29A H -0.9678 0.9030 0.3850 0.321 Uiso 1 1 calc R . .
H29B H -0.7689 0.9663 0.3751 0.321 Uiso 1 1 calc R . .
H29C H -1.0101 0.9739 0.4139 0.321 Uiso 1 1 calc R . .
C1L C 0.254(5) 0.9527(11) 0.7546(8) 0.181(10) Uani 1 1 d . . .
H1L1 H 0.3889 0.9559 0.7879 0.217 Uiso 1 1 calc R . .
H1L2 H 0.0802 0.9785 0.7603 0.217 Uiso 1 1 calc R . .
Cl2L Cl 0.1648(16) 0.8719(3) 0.7441(2) 0.220(4) Uani 1 1 d . . .
Cl3L Cl 0.4034(16) 0.9898(3) 0.70425(19) 0.182(3) Uani 1 1 d . . .

loop_
_atom_site_aniso_label
_atom_site_aniso_U_11
_atom_site_aniso_U_22
_atom_site_aniso_U_33
_atom_site_aniso_U_23
_atom_site_aniso_U_13
_atom_site_aniso_U_12
N1 0.079(6) 0.078(5) 0.061(4) -0.006(3) 0.017(4) 0.004(4)
C2 0.062(6) 0.076(5) 0.056(4) 0.003(4) 0.003(4) -0.001(4)
C3 0.087(7) 0.078(6) 0.061(5) -0.000(4) 0.020(5) 0.010(5)
C4 0.064(6) 0.074(5) 0.063(5) 0.000(4) 0.014(4) -0.001(4)
C5 0.056(6) 0.073(5) 0.065(5) -0.001(4) 0.012(4) 0.002(4)
N6 0.081(6) 0.076(4) 0.062(4) 0.002(3) 0.022(4) 0.012(4)
B7 0.050(6) 0.074(6) 0.077(6) 0.002(5) -0.000(5) 0.001(5)
N8 0.071(5) 0.087(5) 0.057(4) -0.002(4) 0.013(4) -0.003(4)
C8 0.081(7) 0.080(6) 0.058(4) 0.005(4) 0.021(5) 0.004(5)
C9 0.085(8) 0.101(7) 0.052(5) -0.006(4) 0.003(5) -0.008(6)
C10 0.084(7) 0.092(7) 0.066(5) -0.015(5) 0.018(5) 0.007(6)
C11 0.083(8) 0.091(6) 0.069(6) -0.005(5) 0.009(5) 0.013(6)
C12 0.067(6) 0.079(5) 0.069(5) -0.005(4) 0.016(5) -0.001(5)
C13 0.066(6) 0.082(6) 0.056(5) -0.002(4) 0.011(4) 0.005(5)
C14 0.077(7) 0.081(6) 0.061(5) -0.014(4) 0.004(5) 0.003(5)
C17 0.124(11) 0.098(8) 0.075(7) 0.022(6) 0.020(7) 0.020(8)
C15A 0.16(4) 0.073(15) 0.067(13) -0.010(11) -0.024(17) 0.030(19)
C16A 0.10(2) 0.089(18) 0.104(19) -0.007(15) -0.028(17) 0.000(17)
C19A 0.09(2) 0.075(16) 0.070(14) 0.008(12) 0.015(12) 0.007(13)
C20A 0.062(16) 0.086(14) 0.065(11) -0.008(10) 0.008(10) -0.012(12)
C15B 0.064(15) 0.105(19) 0.070(12) 0.008(12) 0.017(11) 0.010(13)
C16B 0.11(2) 0.081(15) 0.082(14) 0.008(12) 0.033(15) 0.022(16)
C18B 0.20(5) 0.13(3) 0.076(17) 0.036(19) 0.07(2) 0.05(3)
C19B 0.12(3) 0.11(2) 0.064(12) 0.021(12) 0.038(15) 0.05(2)
F20 0.143(7) 0.146(6) 0.089(4) 0.032(4) 0.006(4) 0.041(5)
F21 0.095(4) 0.075(3) 0.074(3) 0.010(2) 0.024(3) -0.002(3)
F22 0.074(4) 0.096(4) 0.068(3) -0.001(3) 0.014(3) 0.003(3)
O23 0.078(5) 0.082(4) 0.073(4) -0.002(3) 0.018(3) 0.015(3)
C24 0.075(7) 0.081(6) 0.093(7) -0.002(5) 0.011(6) 0.013(5)
C25 0.107(10) 0.090(7) 0.107(8) 0.007(6) 0.033(8) 0.009(7)
C26 0.123(11) 0.100(8) 0.117(9) 0.034(7) 0.044(9) 0.018(8)
C27 0.112(11) 0.139(11) 0.121(11) 0.047(9) 0.012(9) 0.010(9)
C28 0.098(11) 0.168(14) 0.139(12) 0.054(11) 0.018(9) -0.000(10)
C29 0.167(19) 0.34(3) 0.143(16) 0.14(2) 0.044(14) 0.01(2)
C1L 0.191(19) 0.200(18) 0.177(17) -0.080(14) 0.123(16) -0.079(16)
Cl2L 0.297(8) 0.203(5) 0.190(5) -0.093(4) 0.145(6) -0.123(6)
Cl3L 0.256(7) 0.180(5) 0.113(3) -0.008(3) 0.032(4) -0.055(5)

loop_
_atom_type_symbol
_atom_type_description
_atom_type_scat_dispersion_real
_atom_type_scat_dispersion_imag
_atom_type_scat_source
C C 0.0181 0.0091 'International Tables Vol C Tables 4.2.6.8 and 6.1.1.4'
H H 0.0000 0.0000 'International Tables Vol C Tables 4.2.6.8 and 6.1.1.4'
N N 0.0311 0.0180 'International Tables Vol C Tables 4.2.6.8 and 6.1.1.4'
O O 0.0492 0.0322 'International Tables Vol C Tables 4.2.6.8 and 6.1.1.4'
F F 0.0727 0.0534 'International Tables Vol C Tables 4.2.6.8 and 6.1.1.4'
B B 0.0090 0.0039 'International Tables Vol C Tables 4.2.6.8 and 6.1.1.4'
Cl Cl 0.3639 0.7018 'International Tables Vol C Tables 4.2.6.8 and 6.1.1.4'

loop_
_geom_angle_atom_site_label_1
_geom_angle_atom_site_label_2
_geom_angle_atom_site_label_3
_geom_angle
_geom_angle_site_symmetry_1
_geom_angle_site_symmetry_3
C2 N1 C13 119.6(8) . .
N1 C2 N6 124.4(8) . .
N1 C2 C3 126.5(8) . .
N6 C2 C3 109.0(8) . .
C4 C3 C14 130.5(8) . .
C4 C3 C2 106.1(8) . .
C14 C3 C2 123.3(8) . .
C3 C4 C8 133.1(9) . 3_666
C3 C4 C5 108.5(8) . .
C8 C4 C5 118.4(8) 3_666 .
C8 C5 N6 127.0(8) . .
C8 C5 C4 124.6(8) . .
N6 C5 C4 108.4(8) . .
C2 N6 C5 108.0(7) . .
C2 N6 B7 123.7(8) . .
C5 N6 B7 128.3(8) . .
F22 B7 F21 108.5(8) . .
F22 B7 N6 112.3(9) . .
F21 B7 N6 112.6(8) . .
F22 B7 N8 109.2(8) . .
F21 B7 N8 109.1(8) . .
N6 B7 N8 104.9(7) . .
C13 N8 C9 120.2(8) . .
C13 N8 B7 123.7(7) . .
C9 N8 B7 115.4(8) . .
C5 C8 C4 116.9(9) . 3_666
C5 C8 H8 121.5 . .
C4 C8 H8 121.5 3_666 .
C10 C9 N8 120.3(10) . .
C10 C9 H9 119.8 . .
N8 C9 H9 119.8 . .
C9 C10 C11 119.9(9) . .
C9 C10 H10 120.0 . .
C11 C10 H10 120.0 . .
C12 C11 C10 119.8(10) . .
C12 C11 H11 120.1 . .
C10 C11 H11 120.1 . .
C11 C12 O23 126.1(9) . .
C11 C12 C13 120.3(9) . .
O23 C12 C13 113.4(8) . .
N8 C13 N1 122.0(8) . .
N8 C13 C12 119.2(8) . .
N1 C13 C12 118.6(8) . .
C19B C14 C20A 41.2(15) . .
C19B C14 C15B 116.9(16) . .
C20A C14 C15B 101.7(16) . .
C19B C14 C15A 104.1(18) . .
C20A C14 C15A 118.3(17) . .
C15B C14 C15A 40.0(15) . .
C19B C14 C3 120.6(14) . .
C20A C14 C3 121.1(14) . .
C15B C14 C3 122.5(12) . .
C15A C14 C3 120.6(12) . .
C18B C17 F20 117.2(17) . .
C18B C17 C16A 107(3) . .
F20 C17 C16A 118.9(17) . .
C18B C17 C16B 122(2) . .
F20 C17 C16B 120.9(16) . .
C16A C17 C16B 41.0(15) . .
C18B C17 C19A 38(2) . .
F20 C17 C19A 119.6(16) . .
C16A C17 C19A 121.3(19) . .
C16B C17 C19A 107.8(17) . .
C14 C15A C16A 118(2) . .
C14 C15A H15A 120.8 . .
C16A C15A H15A 120.8 . .
C17 C16A C15A 120(2) . .
C17 C16A H16A 120.2 . .
C15A C16A H16A 120.2 . .
C20A C19A C17 120(2) . .
C20A C19A H19A 120.2 . .
C17 C19A H19A 120.2 . .
C19A C20A C14 122(2) . .
C19A C20A H20A 119.0 . .
C14 C20A H20A 119.0 . .
C16B C15B C14 120.4(19) . .
C16B C15B H15B 119.8 . .
C14 C15B H15B 119.8 . .
C15B C16B C17 120(2) . .
C15B C16B H16B 119.9 . .
C17 C16B H16B 119.9 . .
C17 C18B C19B 121(2) . .
C17 C18B H18B 119.3 . .
C19B C18B H18B 119.3 . .
C14 C19B C18B 119(2) . .
C14 C19B H19B 120.7 . .
C18B C19B H19B 120.7 . .
C12 O23 C24 116.0(7) . .
O23 C24 C25 106.6(9) . .
O23 C24 H24A 110.4 . .
C25 C24 H24A 110.4 . .
O23 C24 H24B 110.4 . .
C25 C24 H24B 110.4 . .
H24A C24 H24B 108.6 . .
C24 C25 C26 113.3(11) . .
C24 C25 H25A 108.9 . .
C26 C25 H25A 108.9 . .
C24 C25 H25B 108.9 . .
C26 C25 H25B 108.9 . .
H25A C25 H25B 107.7 . .
C25 C26 C27 110.0(12) . .
C25 C26 H26A 109.7 . .
C27 C26 H26A 109.7 . .
C25 C26 H26B 109.7 . .
C27 C26 H26B 109.7 . .
H26A C26 H26B 108.2 . .
C28 C27 C26 113.6(12) . .
C28 C27 H27A 108.8 . .
C26 C27 H27A 108.8 . .
C28 C27 H27B 108.8 . .
C26 C27 H27B 108.8 . .
H27A C27 H27B 107.7 . .
C27 C28 C29 112.9(13) . .
C27 C28 H28A 109.0 . .
C29 C28 H28A 109.0 . .
C27 C28 H28B 109.0 . .
C29 C28 H28B 109.0 . .
H28A C28 H28B 107.8 . .
C28 C29 H29A 109.5 . .
C28 C29 H29B 109.5 . .
H29A C29 H29B 109.5 . .
C28 C29 H29C 109.5 . .
H29A C29 H29C 109.5 . .
H29B C29 H29C 109.5 . .
Cl2L C1L Cl3L 114.5(9) . .
Cl2L C1L H1L1 108.6 . .
Cl3L C1L H1L1 108.6 . .
Cl2L C1L H1L2 108.6 . .
Cl3L C1L H1L2 108.6 . .
H1L1 C1L H1L2 107.6 . .

loop_
_geom_bond_atom_site_label_1
_geom_bond_atom_site_label_2
_geom_bond_distance
_geom_bond_site_symmetry_2
N1 C2 1.299(12) .
N1 C13 1.379(11) .
C2 N6 1.382(12) .
C2 C3 1.482(12) .
C3 C4 1.389(13) .
C3 C14 1.451(14) .
C4 C8 1.432(12) 3_666
C4 C5 1.445(13) .
C5 C8 1.349(13) .
C5 N6 1.412(11) .
N6 B7 1.524(13) .
B7 F22 1.383(13) .
B7 F21 1.392(12) .
B7 N8 1.582(13) .
N8 C13 1.344(12) .
N8 C9 1.404(11) .
C8 C4 1.432(12) 3_666
C8 H8 0.9500 .
C9 C10 1.348(14) .
C9 H9 0.9500 .
C10 C11 1.402(15) .
C10 H10 0.9500 .
C11 C12 1.345(13) .
C11 H11 0.9500 .
C12 O23 1.374(12) .
C12 C13 1.422(13) .
C14 C19B 1.39(2) .
C14 C20A 1.39(2) .
C14 C15B 1.42(2) .
C14 C15A 1.43(3) .
C17 C18B 1.25(4) .
C17 F20 1.349(13) .
C17 C16A 1.35(3) .
C17 C16B 1.38(3) .
C17 C19A 1.40(3) .
C15A C16A 1.44(4) .
C15A H15A 0.9500 .
C16A H16A 0.9500 .
C19A C20A 1.36(4) .
C19A H19A 0.9500 .
C20A H20A 0.9500 .
C15B C16B 1.38(3) .
C15B H15B 0.9500 .
C16B H16B 0.9500 .
C18B C19B 1.47(4) .
C18B H18B 0.9500 .
C19B H19B 0.9500 .
O23 C24 1.450(12) .
C24 C25 1.511(17) .
C24 H24A 0.9900 .
C24 H24B 0.9900 .
C25 C26 1.541(16) .
C25 H25A 0.9900 .
C25 H25B 0.9900 .
C26 C27 1.568(19) .
C26 H26A 0.9900 .
C26 H26B 0.9900 .
C27 C28 1.486(19) .
C27 H27A 0.9900 .
C27 H27B 0.9900 .
C28 C29 1.52(2) .
C28 H28A 0.9900 .
C28 H28B 0.9900 .
C29 H29A 0.9800 .
C29 H29B 0.9800 .
C29 H29C 0.9800 .
C1L Cl2L 1.66(2) .
C1L Cl3L 1.695(18) .
C1L H1L1 0.9900 .
C1L H1L2 0.9900 .

loop_
_geom_torsion_atom_site_label_1
_geom_torsion_atom_site_label_2
_geom_torsion_atom_site_label_3
_geom_torsion_atom_site_label_4
_geom_torsion
_geom_torsion_site_symmetry_1
_geom_torsion_site_symmetry_4
C13 N1 C2 N6 1.2(15) . .
C13 N1 C2 C3 -175.3(10) . .
N1 C2 C3 C4 179.1(9) . .
N6 C2 C3 C4 2.1(11) . .
N1 C2 C3 C14 0.5(17) . .
N6 C2 C3 C14 -176.4(9) . .
C14 C3 C4 C8 -3(2) . 3_666
C2 C3 C4 C8 179.1(11) . 3_666
C14 C3 C4 C5 176.6(11) . .
C2 C3 C4 C5 -1.8(11) . .
C3 C4 C5 C8 -179.0(9) . .
C8 C4 C5 C8 0.2(16) 3_666 .
C3 C4 C5 N6 0.9(11) . .
C8 C4 C5 N6 -179.9(9) 3_666 .
N1 C2 N6 C5 -178.6(9) . .
C3 C2 N6 C5 -1.6(10) . .
N1 C2 N6 B7 3.5(15) . .
C3 C2 N6 B7 -179.5(9) . .
C8 C5 N6 C2 -179.6(10) . .
C4 C5 N6 C2 0.5(10) . .
C8 C5 N6 B7 -1.8(16) . .
C4 C5 N6 B7 178.3(9) . .
C2 N6 B7 F22 -128.8(10) . .
C5 N6 B7 F22 53.8(13) . .
C2 N6 B7 F21 108.4(10) . .
C5 N6 B7 F21 -69.1(13) . .
C2 N6 B7 N8 -10.2(12) . .
C5 N6 B7 N8 172.4(8) . .
F22 B7 N8 C13 135.4(9) . .
F21 B7 N8 C13 -106.1(10) . .
N6 B7 N8 C13 14.8(12) . .
F22 B7 N8 C9 -54.2(11) . .
F21 B7 N8 C9 64.2(11) . .
N6 B7 N8 C9 -174.8(8) . .
N6 C5 C8 C4 179.9(9) . 3_666
C4 C5 C8 C4 -0.2(16) . 3_666
C13 N8 C9 C10 -3.1(15) . .
B7 N8 C9 C10 -173.9(10) . .
N8 C9 C10 C11 4.2(17) . .
C9 C10 C11 C12 -4.8(18) . .
C10 C11 C12 O23 179.4(10) . .
C10 C11 C12 C13 4.3(17) . .
C9 N8 C13 N1 177.3(9) . .
B7 N8 C13 N1 -12.8(14) . .
C9 N8 C13 C12 2.6(14) . .
B7 N8 C13 C12 172.5(9) . .
C2 N1 C13 N8 3.6(15) . .
C2 N1 C13 C12 178.3(9) . .
C11 C12 C13 N8 -3.3(15) . .
O23 C12 C13 N8 -178.9(8) . .
C11 C12 C13 N1 -178.2(10) . .
O23 C12 C13 N1 6.2(13) . .
C4 C3 C14 C19B -22(3) . .
C2 C3 C14 C19B 156(2) . .
C4 C3 C14 C20A 27(2) . .
C2 C3 C14 C20A -155.3(18) . .
C4 C3 C14 C15B 158(2) . .
C2 C3 C14 C15B -24(2) . .
C4 C3 C14 C15A -155(3) . .
C2 C3 C14 C15A 24(3) . .
C19B C14 C15A C16A 35(4) . .
C20A C14 C15A C16A -7(4) . .
C15B C14 C15A C16A -80(3) . .
C3 C14 C15A C16A 174(3) . .
C18B C17 C16A C15A -48(4) . .
F20 C17 C16A C15A 177(3) . .
C16B C17 C16A C15A 72(4) . .
C19A C17 C16A C15A -9(5) . .
C14 C15A C16A C17 8(5) . .
C18B C17 C19A C20A 85(4) . .
F20 C17 C19A C20A -177(2) . .
C16A C17 C19A C20A 9(4) . .
C16B C17 C19A C20A -34(4) . .
C17 C19A C20A C14 -7(4) . .
C19B C14 C20A C19A -72(3) . .
C15B C14 C20A C19A 45(3) . .
C15A C14 C20A C19A 6(4) . .
C3 C14 C20A C19A -175(2) . .
C19B C14 C15B C16B -5(3) . .
C20A C14 C15B C16B -46(3) . .
C15A C14 C15B C16B 75(3) . .
C3 C14 C15B C16B 175(2) . .
C14 C15B C16B C17 8(4) . .
C18B C17 C16B C15B -6(5) . .
F20 C17 C16B C15B 176(2) . .
C16A C17 C16B C15B -84(4) . .
C19A C17 C16B C15B 33(4) . .
F20 C17 C18B C19B 179(3) . .
C16A C17 C18B C19B 43(5) . .
C16B C17 C18B C19B 1(6) . .
C19A C17 C18B C19B -77(4) . .
C20A C14 C19B C18B 76(4) . .
C15B C14 C19B C18B -0(4) . .
C15A C14 C19B C18B -41(4) . .
C3 C14 C19B C18B 180(3) . .
C17 C18B C19B C14 3(6) . .
C11 C12 O23 C24 7.5(15) . .
C13 C12 O23 C24 -177.2(8) . .
C12 O23 C24 C25 -176.1(9) . .
O23 C24 C25 C26 -64.3(13) . .
C24 C25 C26 C27 178.0(11) . .
C25 C26 C27 C28 -179.1(14) . .
C26 C27 C28 C29 178.4(18) . .
